data_8107130
loop_
_publ_author_name
'Zheng, Chunhong'
'Feng, Erting'
'Fan, Congbin'
'Pu, Shouzhi'

_publ_section_title
;
 Structure and photochromism of
 1-(1,2-dimethylindol-3-yl)-2-[2-methyl-5-(3-fluorophenyl)-3-thienyl]-3,3,4,4,5,5-hexafluorocyclopent-1-ene,
 C26H18F7NS
;
_journal_issue 4
_journal_name_full 'Zeitschrift f\"ur Kristallographie - New Crystal Structures'
_journal_page_first 1159
_journal_page_last 1161
_journal_paper_doi 10.1515/ncrs-2016-0100
_journal_volume 231
_journal_year 2016
_chemical_formula_sum 'C26 H18 F7 N S'
_chemical_formula_weight 509.47
_space_group_IT_number 2
_space_group_name_Hall '-P 1'
_space_group_name_H-M_alt 'P -1'
_symmetry_cell_setting triclinic
_symmetry_space_group_name_H-M 'P -1'
_atom_sites_solution_hydrogens geom
_atom_sites_solution_primary direct
_atom_sites_solution_secondary difmap
_cell_angle_alpha 68.93(2)
_cell_angle_beta 74.90(2)
_cell_angle_gamma 68.35(2)
_cell_formula_units_Z 2
_cell_length_a 8.492(18)
_cell_length_b 11.23(2)
_cell_length_c 14.75(3)
_cell_measurement_reflns_used 3129
_cell_measurement_temperature 296(2)
_cell_measurement_theta_max 25.24
_cell_measurement_theta_min 2.61
_cell_volume 1207(4)
_computing_cell_refinement 'Bruker SMART'
_computing_data_collection 'Bruker SMART'
_computing_data_reduction 'Bruker SAINT'
_computing_molecular_graphics 'Bruker SHELXTL'
_computing_publication_material 'Bruker SHELXTL'
_computing_structure_refinement 'SHELXL-97 (Sheldrick, 1997)'
_computing_structure_solution 'SHELXS-97 (Sheldrick, 1990)'
_diffrn_ambient_temperature 296(2)
_diffrn_measured_fraction_theta_full 0.996
_diffrn_measured_fraction_theta_max 0.996
_diffrn_measurement_device_type 'CCD area detector'
_diffrn_measurement_method 'phi and omega scans'
_diffrn_radiation_monochromator graphite
_diffrn_radiation_source 'fine-focus sealed tube'
_diffrn_radiation_type MoK\a
_diffrn_radiation_wavelength 0.71073
_diffrn_reflns_av_R_equivalents 0.0232
_diffrn_reflns_av_sigmaI/netI 0.0342
_diffrn_reflns_limit_h_max 10
_diffrn_reflns_limit_h_min -10
_diffrn_reflns_limit_k_max 12
_diffrn_reflns_limit_k_min -13
_diffrn_reflns_limit_l_max 17
_diffrn_reflns_limit_l_min -17
_diffrn_reflns_number 8332
_diffrn_reflns_theta_full 25.00
_diffrn_reflns_theta_max 25.00
_diffrn_reflns_theta_min 1.50
_exptl_absorpt_coefficient_mu 0.203
_exptl_absorpt_correction_T_max 0.9683
_exptl_absorpt_correction_T_min 0.9492
_exptl_absorpt_correction_type none
_exptl_crystal_colour colorless
_exptl_crystal_density_diffrn 1.403
_exptl_crystal_density_method 'not measured'
_exptl_crystal_description block
_exptl_crystal_F_000 520
_exptl_crystal_size_max 0.26
_exptl_crystal_size_mid 0.20
_exptl_crystal_size_min 0.16
_refine_diff_density_max 0.372
_refine_diff_density_min -0.334
_refine_diff_density_rms 0.063
_refine_ls_extinction_method none
_refine_ls_goodness_of_fit_ref 1.046
_refine_ls_hydrogen_treatment mixed
_refine_ls_matrix_type full
_refine_ls_number_parameters 353
_refine_ls_number_reflns 4232
_refine_ls_number_restraints 0
_refine_ls_restrained_S_all 1.046
_refine_ls_R_factor_all 0.0664
_refine_ls_R_factor_gt 0.0511
_refine_ls_shift/su_max 0.000
_refine_ls_shift/su_mean 0.000
_refine_ls_structure_factor_coef Fsqd
_refine_ls_weighting_details 'calc w=1/[\s^2^(Fo^2^)+(0.1014P)^2^+0.2454P] where P=(Fo^2^+2Fc^2^)/3'
_refine_ls_weighting_scheme calc
_refine_ls_wR_factor_gt 0.1511
_refine_ls_wR_factor_ref 0.1643
_reflns_number_gt 3319
_reflns_number_total 4232
_reflns_threshold_expression >2sigma(I)
_cod_data_source_file suppl_ncrs-2016-0100_suppl.cif
_cod_data_source_block 1
_cod_depositor_comments
;
The following automatic conversions were performed:

data item '_symmetry_cell_setting' value 'Triclinic' was changed to
'triclinic' in accordance with the built-in table derived from the
CIF Core dictionary named 'cif_core.dic' version 2.4.5 last updated
on 2014-11-21.

Automatic conversion script
Id: cif_fix_values 8738 2021-04-28 16:35:53Z antanas 
;
_cod_original_cell_volume 1206(4)
_cod_original_sg_symbol_H-M P-1
_cod_database_code 8107130

loop_
_symmetry_equiv_pos_as_xyz
'x, y, z'
'-x, -y, -z'

loop_
_atom_site_label
_atom_site_type_symbol
_atom_site_fract_x
_atom_site_fract_y
_atom_site_fract_z
_atom_site_U_iso_or_equiv
_atom_site_adp_type
_atom_site_occupancy
_atom_site_symmetry_multiplicity
_atom_site_calc_flag
_atom_site_refinement_flags
_atom_site_disorder_assembly
_atom_site_disorder_group
S1 S 0.30259(8) 0.48743(6) 0.46560(4) 0.0469(2) Uani 1 1 d . . .
N1 N 0.1274(3) 0.9198(2) 0.11841(16) 0.0617(7) Uani 1 1 d . . .
C1 C -0.1215(6) 1.1320(3) 0.1151(2) 0.0787(10) Uani 1 1 d . . .
H1A H -0.0564 1.1907 0.0913 0.094 Uiso 1 1 calc R . .
C2 C -0.2973(6) 1.1782(3) 0.1355(3) 0.0874(11) Uani 1 1 d . . .
H2A H -0.3512 1.2698 0.1241 0.105 Uiso 1 1 calc R . .
C3 C -0.3975(5) 1.0913(3) 0.1730(2) 0.0768(9) Uani 1 1 d . . .
H3A H -0.5160 1.1258 0.1862 0.092 Uiso 1 1 calc R . .
C4 C -0.3210(4) 0.9537(3) 0.1908(2) 0.0590(7) Uani 1 1 d . . .
H4A H -0.3877 0.8961 0.2174 0.071 Uiso 1 1 calc R . .
C5 C -0.1419(3) 0.9022(2) 0.16810(17) 0.0484(6) Uani 1 1 d . . .
C6 C -0.0434(4) 0.9931(3) 0.13124(18) 0.0579(7) Uani 1 1 d . . .
C7 C -0.0199(3) 0.7694(2) 0.17581(17) 0.0455(6) Uani 1 1 d . . .
C8 C 0.1432(3) 0.7840(3) 0.14437(18) 0.0535(7) Uani 1 1 d . . .
C9 C 0.3125(4) 0.6802(4) 0.1348(2) 0.0748(9) Uani 1 1 d . . .
H9A H 0.4017 0.7220 0.1116 0.112 Uiso 1 1 calc R . .
H9B H 0.3145 0.6368 0.0889 0.112 Uiso 1 1 calc R . .
H9C H 0.3304 0.6151 0.1976 0.112 Uiso 1 1 calc R . .
C10 C 0.2707(5) 0.9773(4) 0.0811(2) 0.0907(12) Uani 1 1 d . . .
H10A H 0.2266 1.0729 0.0684 0.136 Uiso 1 1 calc R . .
H10B H 0.3320 0.9564 0.0214 0.136 Uiso 1 1 calc R . .
H10C H 0.3466 0.9402 0.1293 0.136 Uiso 1 1 calc R . .
C11 C -0.0542(3) 0.6399(2) 0.20814(17) 0.0432(5) Uani 1 1 d . . .
C12 C -0.1914(4) 0.6245(3) 0.1694(3) 0.0736(10) Uani 1 1 d . A .
C13 C -0.1717(4) 0.4791(3) 0.2001(2) 0.0682(8) Uani 1 1 d . . .
C14 C -0.0335(4) 0.4091(2) 0.2668(2) 0.0541(6) Uani 1 1 d . A .
C15 C 0.0248(3) 0.5196(2) 0.26997(17) 0.0422(5) Uani 1 1 d . . .
C16 C 0.1498(3) 0.4867(2) 0.33608(17) 0.0406(5) Uani 1 1 d . . .
C17 C 0.1422(3) 0.5661(2) 0.39206(17) 0.0424(5) Uani 1 1 d . . .
C18 C 0.0169(3) 0.6991(2) 0.39943(19) 0.0509(6) Uani 1 1 d . . .
H18A H -0.0643 0.7294 0.3551 0.076 Uiso 1 1 calc R . .
H18B H 0.0773 0.7632 0.3825 0.076 Uiso 1 1 calc R . .
H18C H -0.0424 0.6896 0.4654 0.076 Uiso 1 1 calc R . .
C19 C 0.2866(3) 0.3618(2) 0.35546(17) 0.0445(6) Uani 1 1 d . . .
H19A H 0.3089 0.2972 0.3243 0.053 Uiso 1 1 calc R . .
C20 C 0.3813(3) 0.3464(2) 0.42410(17) 0.0424(5) Uani 1 1 d . . .
C21 C 0.5246(3) 0.2287(2) 0.46415(18) 0.0465(6) Uani 1 1 d . . .
C22 C 0.6170(4) 0.1364(3) 0.4131(2) 0.0716(9) Uani 1 1 d . . .
H22A H 0.5927 0.1505 0.3515 0.086 Uiso 1 1 calc R . .
C23 C 0.7461(5) 0.0226(4) 0.4529(3) 0.0993(13) Uani 1 1 d . . .
H23A H 0.8058 -0.0386 0.4176 0.119 Uiso 1 1 calc R . .
C24 C 0.7873(4) -0.0011(3) 0.5439(3) 0.0816(10) Uani 1 1 d . . .
H24A H 0.8729 -0.0773 0.5708 0.098 Uiso 1 1 calc R . .
C25 C 0.6969(4) 0.0921(3) 0.5925(2) 0.0691(9) Uani 1 1 d . . .
C26 C 0.5666(3) 0.2069(3) 0.5562(2) 0.0560(7) Uani 1 1 d . . .
H26A H 0.5084 0.2678 0.5919 0.067 Uiso 1 1 calc R . .
F1 F -0.2355(8) 0.7006(5) 0.0880(4) 0.0812(18) Uani 0.593(6) 1 d P A 1
F2 F -0.3581(3) 0.6638(3) 0.2411(3) 0.0734(13) Uani 0.593(6) 1 d P A 1
F3 F -0.0847(7) 0.4479(4) 0.1072(3) 0.0908(14) Uani 0.593(6) 1 d P A 1
F4 F -0.3002(6) 0.4311(4) 0.2220(4) 0.0876(16) Uani 0.593(6) 1 d P A 1
F5 F 0.0935(3) 0.3145(2) 0.2309(2) 0.1118(8) Uani 1 1 d . . .
F6 F -0.0943(3) 0.33925(19) 0.35727(14) 0.0939(7) Uani 1 1 d . . .
F7 F 0.7346(3) 0.0733(3) 0.68312(16) 0.1120(8) Uani 1 1 d . . .
F1' F -0.0934(10) 0.6235(7) 0.0565(4) 0.096(2) Uani 0.407(6) 1 d P A 2
F2' F -0.3201(9) 0.7199(7) 0.1434(8) 0.094(3) Uani 0.407(6) 1 d P A 2
F3' F -0.2129(13) 0.4233(6) 0.1572(8) 0.102(3) Uani 0.407(6) 1 d P A 2
F4' F -0.3330(6) 0.5040(6) 0.2803(4) 0.095(2) Uani 0.407(6) 1 d P A 2

loop_
_atom_site_aniso_label
_atom_site_aniso_U_11
_atom_site_aniso_U_22
_atom_site_aniso_U_33
_atom_site_aniso_U_23
_atom_site_aniso_U_13
_atom_site_aniso_U_12
F4 0.082(3) 0.065(2) 0.129(4) -0.006(3) -0.040(2) -0.042(2)
S1 0.0507(4) 0.0389(4) 0.0511(4) -0.0137(3) -0.0182(3) -0.0061(3)
F6 0.1563(19) 0.0735(12) 0.0731(12) 0.0121(9) -0.0388(12) -0.0762(13)
C16 0.0426(12) 0.0350(12) 0.0408(12) -0.0078(9) -0.0085(10) -0.0098(10)
C20 0.0431(12) 0.0345(12) 0.0443(13) -0.0089(10) -0.0079(10) -0.0075(10)
C18 0.0584(15) 0.0364(13) 0.0527(15) -0.0153(11) -0.0124(12) -0.0037(11)
C21 0.0416(13) 0.0359(12) 0.0536(14) -0.0058(11) -0.0106(11) -0.0073(10)
C7 0.0523(14) 0.0398(13) 0.0466(13) -0.0011(10) -0.0215(11) -0.0179(11)
C17 0.0439(13) 0.0331(12) 0.0451(13) -0.0069(10) -0.0098(10) -0.0086(10)
C5 0.0706(17) 0.0419(13) 0.0399(13) -0.0031(10) -0.0242(12) -0.0229(12)
N1 0.0834(17) 0.0687(15) 0.0466(12) 0.0055(11) -0.0239(11) -0.0502(14)
C19 0.0488(13) 0.0345(12) 0.0466(13) -0.0118(10) -0.0103(11) -0.0064(10)
F1 0.114(5) 0.062(3) 0.080(3) 0.017(2) -0.066(3) -0.041(3)
C6 0.093(2) 0.0520(15) 0.0406(13) -0.0001(11) -0.0285(13) -0.0361(16)
C11 0.0430(12) 0.0408(13) 0.0478(13) -0.0084(10) -0.0158(10) -0.0135(10)
C15 0.0446(13) 0.0386(12) 0.0428(12) -0.0108(10) -0.0083(10) -0.0117(10)
F5 0.0944(14) 0.0882(14) 0.186(2) -0.0953(16) -0.0466(15) 0.0064(12)
C8 0.0610(16) 0.0585(16) 0.0437(13) 0.0022(11) -0.0214(12) -0.0286(13)
C14 0.0638(16) 0.0381(13) 0.0629(16) -0.0145(12) -0.0198(13) -0.0117(12)
C26 0.0523(15) 0.0528(16) 0.0532(15) -0.0076(12) -0.0136(12) -0.0090(12)
F7 0.1005(15) 0.1270(19) 0.0810(14) 0.0083(12) -0.0538(12) -0.0145(13)
C4 0.0713(19) 0.0486(15) 0.0597(17) -0.0138(13) -0.0208(14) -0.0156(14)
C1 0.138(3) 0.0509(18) 0.0637(19) -0.0037(15) -0.035(2) -0.046(2)
C13 0.081(2) 0.0554(17) 0.083(2) -0.0075(15) -0.0379(18) -0.0322(16)
C9 0.0526(17) 0.094(2) 0.0676(19) -0.0023(17) -0.0137(14) -0.0286(17)
C24 0.0596(19) 0.0495(18) 0.108(3) -0.0007(18) -0.0310(19) 0.0044(15)
C25 0.0567(17) 0.067(2) 0.0664(19) 0.0115(15) -0.0273(15) -0.0181(15)
C22 0.0707(19) 0.0556(17) 0.078(2) -0.0279(15) -0.0256(16) 0.0107(15)
C12 0.088(2) 0.0433(15) 0.102(3) -0.0013(16) -0.062(2) -0.0209(15)
F2 0.0438(16) 0.071(2) 0.115(3) -0.038(2) -0.0135(16) -0.0166(14)
C2 0.146(4) 0.0415(17) 0.077(2) -0.0152(15) -0.042(2) -0.016(2)
C3 0.096(2) 0.0551(18) 0.079(2) -0.0253(16) -0.0327(19) -0.0046(17)
C10 0.121(3) 0.117(3) 0.0616(19) 0.0054(19) -0.0222(19) -0.091(3)
F3 0.133(4) 0.085(2) 0.060(2) -0.0332(18) -0.029(2) -0.017(2)
F1' 0.132(6) 0.123(5) 0.058(3) -0.017(3) -0.026(3) -0.068(5)
F4' 0.065(3) 0.104(5) 0.107(4) 0.003(3) -0.020(3) -0.045(3)
C23 0.085(2) 0.062(2) 0.129(3) -0.041(2) -0.035(2) 0.0261(18)
F2' 0.073(4) 0.058(3) 0.165(11) -0.018(6) -0.072(5) -0.012(3)
F3' 0.134(8) 0.068(3) 0.138(7) -0.026(5) -0.076(6) -0.035(5)

loop_
_atom_type_symbol
_atom_type_description
_atom_type_scat_dispersion_real
_atom_type_scat_dispersion_imag
_atom_type_scat_source
C C 0.0033 0.0016 'International Tables Vol C Tables 4.2.6.8 and 6.1.1.4'
H H 0.0000 0.0000 'International Tables Vol C Tables 4.2.6.8 and 6.1.1.4'
N N 0.0061 0.0033 'International Tables Vol C Tables 4.2.6.8 and 6.1.1.4'
F F 0.0171 0.0103 'International Tables Vol C Tables 4.2.6.8 and 6.1.1.4'
S S 0.1246 0.1234 'International Tables Vol C Tables 4.2.6.8 and 6.1.1.4'

loop_
_geom_angle_atom_site_label_1
_geom_angle_atom_site_label_2
_geom_angle_atom_site_label_3
_geom_angle
_geom_angle_site_symmetry_1
_geom_angle_site_symmetry_3
C17 S1 C20 93.43(14) . .
C17 C16 C19 112.0(2) . .
C17 C16 C15 124.8(2) . .
C19 C16 C15 123.0(2) . .
C19 C20 C21 128.1(2) . .
C19 C20 S1 109.79(18) . .
C21 C20 S1 122.1(2) . .
C17 C18 H18A 109.5 . .
C17 C18 H18B 109.5 . .
H18A C18 H18B 109.5 . .
C17 C18 H18C 109.5 . .
H18A C18 H18C 109.5 . .
H18B C18 H18C 109.5 . .
C22 C21 C26 118.5(3) . .
C22 C21 C20 120.9(3) . .
C26 C21 C20 120.6(2) . .
C8 C7 C5 107.5(2) . .
C8 C7 C11 124.0(2) . .
C5 C7 C11 128.5(3) . .
C16 C17 C18 130.2(2) . .
C16 C17 S1 110.6(2) . .
C18 C17 S1 119.12(19) . .
C4 C5 C6 118.6(3) . .
C4 C5 C7 135.2(2) . .
C6 C5 C7 106.2(3) . .
C6 N1 C8 109.7(2) . .
C6 N1 C10 124.9(3) . .
C8 N1 C10 125.4(3) . .
C20 C19 C16 114.1(2) . .
C20 C19 H19A 122.9 . .
C16 C19 H19A 122.9 . .
N1 C6 C1 130.3(3) . .
N1 C6 C5 108.2(3) . .
C1 C6 C5 121.5(3) . .
C15 C11 C7 130.0(2) . .
C15 C11 C12 109.4(2) . .
C7 C11 C12 120.6(2) . .
C11 C15 C16 130.1(2) . .
C11 C15 C14 110.7(3) . .
C16 C15 C14 119.3(2) . .
C7 C8 N1 108.4(2) . .
C7 C8 C9 129.4(3) . .
N1 C8 C9 122.1(3) . .
F5 C14 F6 104.2(3) . .
F5 C14 C15 113.5(3) . .
F6 C14 C15 112.8(2) . .
F5 C14 C13 109.7(3) . .
F6 C14 C13 111.3(3) . .
C15 C14 C13 105.4(2) . .
C25 C26 C21 118.5(3) . .
C25 C26 H26A 120.7 . .
C21 C26 H26A 120.7 . .
C3 C4 C5 119.5(3) . .
C3 C4 H4A 120.2 . .
C5 C4 H4A 120.2 . .
C2 C1 C6 117.9(3) . .
C2 C1 H1A 121.1 . .
C6 C1 H1A 121.1 . .
F3' C13 F4 49.3(5) . .
F3' C13 F3 52.3(5) . .
F4 C13 F3 101.6(4) . .
F3' C13 C12 125.5(4) . .
F4 C13 C12 123.6(3) . .
F3 C13 C12 100.1(3) . .
F3' C13 C14 124.0(4) . .
F4 C13 C14 117.5(3) . .
F3 C13 C14 103.8(3) . .
C12 C13 C14 106.6(2) . .
F3' C13 F4' 101.4(6) . .
F4 C13 F4' 52.9(3) . .
F3 C13 F4' 152.2(4) . .
C12 C13 F4' 88.4(3) . .
C14 C13 F4' 98.9(3) . .
C8 C9 H9A 109.5 . .
C8 C9 H9B 109.5 . .
H9A C9 H9B 109.5 . .
C8 C9 H9C 109.5 . .
H9A C9 H9C 109.5 . .
H9B C9 H9C 109.5 . .
C25 C24 C23 117.0(3) . .
C25 C24 H24A 121.5 . .
C23 C24 H24A 121.5 . .
C24 C25 F7 119.1(3) . .
C24 C25 C26 123.8(3) . .
F7 C25 C26 117.1(3) . .
C21 C22 C23 120.8(3) . .
C21 C22 H22A 119.6 . .
C23 C22 H22A 119.6 . .
F2' C12 F1 45.6(4) . .
F2' C12 C13 127.6(4) . .
F1 C12 C13 121.6(3) . .
F2' C12 C11 122.1(4) . .
F1 C12 C11 120.1(3) . .
C13 C12 C11 107.2(2) . .
F2' C12 F2 56.6(5) . .
F1 C12 F2 101.7(4) . .
C13 C12 F2 96.7(3) . .
C11 C12 F2 104.8(3) . .
F2' C12 F1' 95.6(6) . .
F1 C12 F1' 50.0(4) . .
C13 C12 F1' 92.3(3) . .
C11 C12 F1' 99.7(3) . .
F2 C12 F1' 149.9(3) . .
C1 C2 C3 122.0(3) . .
C1 C2 H2A 119.0 . .
C3 C2 H2A 119.0 . .
C4 C3 C2 120.5(4) . .
C4 C3 H3A 119.8 . .
C2 C3 H3A 119.8 . .
N1 C10 H10A 109.5 . .
N1 C10 H10B 109.5 . .
H10A C10 H10B 109.5 . .
N1 C10 H10C 109.5 . .
H10A C10 H10C 109.5 . .
H10B C10 H10C 109.5 . .
C24 C23 C22 121.4(3) . .
C24 C23 H23A 119.3 . .
C22 C23 H23A 119.3 . .

loop_
_geom_bond_atom_site_label_1
_geom_bond_atom_site_label_2
_geom_bond_distance
_geom_bond_site_symmetry_2
F4 C13 1.308(5) .
S1 C17 1.733(4) .
S1 C20 1.741(4) .
F6 C14 1.360(4) .
C16 C17 1.393(4) .
C16 C19 1.443(4) .
C16 C15 1.484(4) .
C20 C19 1.378(4) .
C20 C21 1.485(4) .
C18 C17 1.503(4) .
C18 H18A 0.9600 .
C18 H18B 0.9600 .
C18 H18C 0.9600 .
C21 C22 1.381(4) .
C21 C26 1.406(5) .
C7 C8 1.392(4) .
C7 C5 1.453(4) .
C7 C11 1.473(4) .
C5 C4 1.409(5) .
C5 C6 1.425(4) .
N1 C6 1.380(5) .
N1 C8 1.395(5) .
N1 C10 1.476(4) .
C19 H19A 0.9300 .
F1 C12 1.254(5) .
C6 C1 1.408(5) .
C11 C15 1.368(4) .
C11 C12 1.510(4) .
C15 C14 1.514(4) .
F5 C14 1.354(4) .
C8 C9 1.491(5) .
C14 C13 1.525(4) .
C26 C25 1.390(4) .
C26 H26A 0.9300 .
F7 C25 1.380(5) .
C4 C3 1.391(5) .
C4 H4A 0.9300 .
C1 C2 1.377(6) .
C1 H1A 0.9300 .
C13 F3' 1.217(6) .
C13 F3 1.475(6) .
C13 C12 1.485(5) .
C13 F4' 1.569(7) .
C9 H9A 0.9600 .
C9 H9B 0.9600 .
C9 H9C 0.9600 .
C24 C25 1.364(5) .
C24 C23 1.383(6) .
C24 H24A 0.9300 .
C22 C23 1.394(5) .
C22 H22A 0.9300 .
C12 F2' 1.244(7) .
C12 F2 1.554(6) .
C12 F1' 1.658(8) .
C2 C3 1.400(5) .
C2 H2A 0.9300 .
C3 H3A 0.9300 .
C10 H10A 0.9600 .
C10 H10B 0.9600 .
C10 H10C 0.9600 .
C23 H23A 0.9300 .

loop_
_geom_torsion_atom_site_label_1
_geom_torsion_atom_site_label_2
_geom_torsion_atom_site_label_3
_geom_torsion_atom_site_label_4
_geom_torsion
_geom_torsion_site_symmetry_1
_geom_torsion_site_symmetry_2
_geom_torsion_site_symmetry_3
_geom_torsion_site_symmetry_4
C17 S1 C20 C19 0.46(19) . . . .
C17 S1 C20 C21 -176.90(19) . . . .
C19 C20 C21 C22 21.9(4) . . . .
S1 C20 C21 C22 -161.3(2) . . . .
C19 C20 C21 C26 -156.5(2) . . . .
S1 C20 C21 C26 20.3(3) . . . .
C19 C16 C17 C18 -176.6(2) . . . .
C15 C16 C17 C18 -1.3(4) . . . .
C19 C16 C17 S1 0.6(2) . . . .
C15 C16 C17 S1 175.88(17) . . . .
C20 S1 C17 C16 -0.60(18) . . . .
C20 S1 C17 C18 176.95(19) . . . .
C8 C7 C5 C4 -177.6(3) . . . .
C11 C7 C5 C4 3.6(4) . . . .
C8 C7 C5 C6 0.0(3) . . . .
C11 C7 C5 C6 -178.7(2) . . . .
C21 C20 C19 C16 176.9(2) . . . .
S1 C20 C19 C16 -0.2(3) . . . .
C17 C16 C19 C20 -0.2(3) . . . .
C15 C16 C19 C20 -175.6(2) . . . .
C8 N1 C6 C1 179.9(3) . . . .
C10 N1 C6 C1 -1.1(4) . . . .
C8 N1 C6 C5 0.9(3) . . . .
C10 N1 C6 C5 179.9(2) . . . .
C4 C5 C6 N1 177.6(2) . . . .
C7 C5 C6 N1 -0.6(3) . . . .
C4 C5 C6 C1 -1.5(4) . . . .
C7 C5 C6 C1 -179.7(2) . . . .
C8 C7 C11 C15 45.5(4) . . . .
C5 C7 C11 C15 -135.9(3) . . . .
C8 C7 C11 C12 -132.2(3) . . . .
C5 C7 C11 C12 46.3(4) . . . .
C7 C11 C15 C16 11.2(4) . . . .
C12 C11 C15 C16 -170.9(3) . . . .
C7 C11 C15 C14 -169.8(3) . . . .
C12 C11 C15 C14 8.2(3) . . . .
C17 C16 C15 C11 39.6(4) . . . .
C19 C16 C15 C11 -145.6(3) . . . .
C17 C16 C15 C14 -139.4(3) . . . .
C19 C16 C15 C14 35.4(3) . . . .
C5 C7 C8 N1 0.5(3) . . . .
C11 C7 C8 N1 179.3(2) . . . .
C5 C7 C8 C9 -177.9(3) . . . .
C11 C7 C8 C9 0.9(4) . . . .
C6 N1 C8 C7 -0.9(3) . . . .
C10 N1 C8 C7 -179.9(2) . . . .
C6 N1 C8 C9 177.7(2) . . . .
C10 N1 C8 C9 -1.3(4) . . . .
C11 C15 C14 F5 115.7(3) . . . .
C16 C15 C14 F5 -65.1(3) . . . .
C11 C15 C14 F6 -126.0(3) . . . .
C16 C15 C14 F6 53.1(3) . . . .
C11 C15 C14 C13 -4.4(3) . . . .
C16 C15 C14 C13 174.8(2) . . . .
C22 C21 C26 C25 -1.2(4) . . . .
C20 C21 C26 C25 177.2(2) . . . .
C6 C5 C4 C3 2.6(4) . . . .
C7 C5 C4 C3 180.0(3) . . . .
N1 C6 C1 C2 -179.2(3) . . . .
C5 C6 C1 C2 -0.3(4) . . . .
F5 C14 C13 F3' 35.0(8) . . . .
F6 C14 C13 F3' -79.9(8) . . . .
C15 C14 C13 F3' 157.5(7) . . . .
F5 C14 C13 F4 92.5(5) . . . .
F6 C14 C13 F4 -22.3(5) . . . .
C15 C14 C13 F4 -144.9(4) . . . .
F5 C14 C13 F3 -18.6(3) . . . .
F6 C14 C13 F3 -133.5(3) . . . .
C15 C14 C13 F3 103.9(3) . . . .
F5 C14 C13 C12 -123.8(3) . . . .
F6 C14 C13 C12 121.4(3) . . . .
C15 C14 C13 C12 -1.2(3) . . . .
F5 C14 C13 F4' 145.3(3) . . . .
F6 C14 C13 F4' 30.4(4) . . . .
C15 C14 C13 F4' -92.2(3) . . . .
C23 C24 C25 F7 -179.4(3) . . . .
C23 C24 C25 C26 0.7(5) . . . .
C21 C26 C25 C24 0.1(4) . . . .
C21 C26 C25 F7 -179.8(2) . . . .
C26 C21 C22 C23 1.5(5) . . . .
C20 C21 C22 C23 -176.9(3) . . . .
F3' C13 C12 F2' 47.2(11) . . . .
F4 C13 C12 F2' -13.6(9) . . . .
F3 C13 C12 F2' 97.7(8) . . . .
C14 C13 C12 F2' -154.4(7) . . . .
F4' C13 C12 F2' -55.6(8) . . . .
F3' C13 C12 F1 -8.6(10) . . . .
F4 C13 C12 F1 -69.4(7) . . . .
F3 C13 C12 F1 41.9(6) . . . .
C14 C13 C12 F1 149.8(5) . . . .
F4' C13 C12 F1 -111.4(5) . . . .
F3' C13 C12 C11 -152.5(7) . . . .
F4 C13 C12 C11 146.7(4) . . . .
F3 C13 C12 C11 -102.0(4) . . . .
C14 C13 C12 C11 5.8(4) . . . .
F4' C13 C12 C11 104.7(4) . . . .
F3' C13 C12 F2 99.6(8) . . . .
F4 C13 C12 F2 38.9(5) . . . .
F3 C13 C12 F2 150.2(3) . . . .
C14 C13 C12 F2 -102.0(3) . . . .
F4' C13 C12 F2 -3.2(3) . . . .
F3' C13 C12 F1' -51.6(8) . . . .
F4 C13 C12 F1' -112.4(5) . . . .
F3 C13 C12 F1' -1.1(4) . . . .
C14 C13 C12 F1' 106.7(4) . . . .
F4' C13 C12 F1' -154.4(4) . . . .
C15 C11 C12 F2' 152.8(6) . . . .
C7 C11 C12 F2' -29.1(7) . . . .
C15 C11 C12 F1 -153.5(4) . . . .
C7 C11 C12 F1 24.7(6) . . . .
C15 C11 C12 C13 -8.9(4) . . . .
C7 C11 C12 C13 169.3(3) . . . .
C15 C11 C12 F2 93.2(3) . . . .
C7 C11 C12 F2 -88.7(3) . . . .
C15 C11 C12 F1' -104.3(3) . . . .
C7 C11 C12 F1' 73.8(4) . . . .
C6 C1 C2 C3 1.2(5) . . . .
C5 C4 C3 C2 -1.8(4) . . . .
C1 C2 C3 C4 -0.2(5) . . . .
C25 C24 C23 C22 -0.4(6) . . . .
C21 C22 C23 C24 -0.7(6) . . . .
